data_4081614
loop_
_publ_author_name
'Gao, Bo'
'Duan, Ranlong'
'Pang, Xuan'
'Li, Xiang'
'Qu, Zhi'
'Tang, Zhaohui'
'Zhuang, Xiuli'
'Chen, Xuesi'

_publ_section_title
;
 Stereoselective Ring-Opening Polymerization ofrac-Lactides Catalyzed by
 Aluminum Hemi-Salen Complexes
;
_journal_issue 19
_journal_name_full Organometallics
_journal_page_first 5435
_journal_paper_doi 10.1021/om400714q
_journal_volume 32
_journal_year 2013
_chemical_formula_sum 'C35 H26 Al F N2 O2'
_chemical_formula_weight 552.56
_chemical_name_systematic
; 
 ? 
;
_space_group_IT_number 14
_symmetry_cell_setting monoclinic
_symmetry_space_group_name_Hall '-P 2ybc'
_symmetry_space_group_name_H-M 'P 1 21/c 1'
_atom_sites_solution_hydrogens geom
_atom_sites_solution_primary direct
_atom_sites_solution_secondary difmap
_audit_creation_method SHELXL-97
_cell_angle_alpha 90.00
_cell_angle_beta 95.051(2)
_cell_angle_gamma 90.00
_cell_formula_units_Z 4
_cell_length_a 17.7392(17)
_cell_length_b 11.0211(10)
_cell_length_c 17.5989(17)
_cell_measurement_reflns_used 1857
_cell_measurement_temperature 193(2)
_cell_measurement_theta_max 20.02
_cell_measurement_theta_min 2.18
_cell_volume 3427.3(6)
_computing_cell_refinement 'Bruker SMART'
_computing_data_collection 'Bruker SMART'
_computing_data_reduction 'Bruker SAINT'
_computing_molecular_graphics 'Bruker SHELXTL'
_computing_publication_material 'Bruker SHELXTL'
_computing_structure_refinement 'SHELXL-97 (Sheldrick, 1997)'
_computing_structure_solution 'SHELXS-97 (Sheldrick, 1990)'
_diffrn_ambient_temperature 193(2)
_diffrn_measured_fraction_theta_full 0.997
_diffrn_measured_fraction_theta_max 0.997
_diffrn_measurement_device_type 'Bruker APEX CCD area detector'
_diffrn_measurement_method 'phi and omega scans'
_diffrn_radiation_monochromator graphite
_diffrn_radiation_source 'fine-focus sealed tube'
_diffrn_radiation_type MoK\a
_diffrn_radiation_wavelength 0.71073
_diffrn_reflns_av_R_equivalents 0.0723
_diffrn_reflns_av_sigmaI/netI 0.0841
_diffrn_reflns_limit_h_max 21
_diffrn_reflns_limit_h_min -18
_diffrn_reflns_limit_k_max 12
_diffrn_reflns_limit_k_min -13
_diffrn_reflns_limit_l_max 20
_diffrn_reflns_limit_l_min -20
_diffrn_reflns_number 19892
_diffrn_reflns_theta_full 25.08
_diffrn_reflns_theta_max 25.08
_diffrn_reflns_theta_min 2.18
_exptl_absorpt_coefficient_mu 0.094
_exptl_absorpt_correction_T_max 0.9907
_exptl_absorpt_correction_T_min 0.9724
_exptl_absorpt_correction_type multi-scan
_exptl_absorpt_process_details '(SADABS; Sheldrick, 1996)'
_exptl_crystal_density_diffrn 1.071
_exptl_crystal_density_method 'not measured'
_exptl_crystal_F_000 1152
_exptl_crystal_size_max 0.30
_exptl_crystal_size_mid 0.21
_exptl_crystal_size_min 0.10
_platon_squeeze_details
;
;
_refine_diff_density_max 0.231
_refine_diff_density_min -0.211
_refine_diff_density_rms 0.046
_refine_ls_extinction_method none
_refine_ls_goodness_of_fit_ref 1.010
_refine_ls_hydrogen_treatment constr
_refine_ls_matrix_type full
_refine_ls_number_parameters 371
_refine_ls_number_reflns 6073
_refine_ls_number_restraints 0
_refine_ls_restrained_S_all 1.010
_refine_ls_R_factor_all 0.1128
_refine_ls_R_factor_gt 0.0667
_refine_ls_shift/su_max 0.001
_refine_ls_shift/su_mean 0.000
_refine_ls_structure_factor_coef Fsqd
_refine_ls_weighting_details 'calc w=1/[\s^2^(Fo^2^)+(0.0466P)^2^] where P=(Fo^2^+2Fc^2^)/3'
_refine_ls_weighting_scheme calc
_refine_ls_wR_factor_gt 0.1208
_refine_ls_wR_factor_ref 0.1347
_reflns_number_gt 3592
_reflns_number_total 6073
_reflns_threshold_expression >2sigma(I)
_cod_data_source_file om400714q_si_004.cif
_cod_data_source_block w252
_cod_depositor_comments
;
The following automatic conversions were performed:

'_symmetry_cell_setting' value 'Monoclinic' changed to 'monoclinic'
according to /home/saulius/struct/CIF-dictionaries/cif_core.dic
dictionary named 'cif_core.dic' version 2.4.2 from 2011-04-26.

Automatic conversion script
Id: cif_fix_values 1891 2012-01-12 08:04:46Z andrius 
;
_cod_original_sg_symbol_H-M P2(1)/c
_cod_database_code 4081614

loop_
_symmetry_equiv_pos_as_xyz
'x, y, z'
'-x, y+1/2, -z+1/2'
'-x, -y, -z'
'x, -y-1/2, z-1/2'

loop_
_atom_site_label
_atom_site_type_symbol
_atom_site_fract_x
_atom_site_fract_y
_atom_site_fract_z
_atom_site_U_iso_or_equiv
_atom_site_adp_type
_atom_site_occupancy
_atom_site_symmetry_multiplicity
_atom_site_calc_flag
_atom_site_refinement_flags
Al1 Al 0.24176(5) 0.44012(9) 0.08906(5) 0.0366(3) Uani 1 1 d .
F1 F 0.00285(12) 0.8256(2) -0.07461(13) 0.0892(8) Uani 1 1 d .
O1 O 0.13818(12) 0.4735(2) 0.02075(11) 0.0459(6) Uani 1 1 d .
O2 O 0.19456(11) 0.31226(19) 0.12379(12) 0.0466(6) Uani 1 1 d .
N1 N 0.21733(13) 0.5957(2) 0.12248(13) 0.0363(6) Uani 1 1 d .
N2 N 0.32983(13) 0.4176(2) 0.16692(13) 0.0330(6) Uani 1 1 d .
C1 C 0.23621(17) 0.6431(3) 0.19667(15) 0.0337(7) Uani 1 1 d .
C2 C 0.17697(18) 0.6760(3) 0.24123(16) 0.0400(8) Uani 1 1 d .
H2 H 0.1262 0.6716 0.2192 0.048 Uiso 1 1 calc R
C3 C 0.1905(2) 0.7136(3) 0.31449(17) 0.0463(9) Uani 1 1 d .
H3 H 0.1495 0.7361 0.3427 0.056 Uiso 1 1 calc R
C4 C 0.2659(2) 0.7197(3) 0.34927(16) 0.0416(8) Uani 1 1 d .
C5 C 0.2810(2) 0.7544(3) 0.42631(17) 0.0522(10) Uani 1 1 d .
H5 H 0.2403 0.7764 0.4551 0.063 Uiso 1 1 calc R
C6 C 0.3527(3) 0.7568(3) 0.45970(18) 0.0574(10) Uani 1 1 d .
H6 H 0.3621 0.7801 0.5116 0.069 Uiso 1 1 calc R
C7 C 0.4128(2) 0.7247(3) 0.41757(17) 0.0519(10) Uani 1 1 d .
H7 H 0.4629 0.7253 0.4414 0.062 Uiso 1 1 calc R
C8 C 0.40054(19) 0.6925(3) 0.34250(16) 0.0411(8) Uani 1 1 d .
H8 H 0.4424 0.6721 0.3148 0.049 Uiso 1 1 calc R
C9 C 0.32672(18) 0.6890(3) 0.30542(15) 0.0343(7) Uani 1 1 d .
C10 C 0.31059(17) 0.6530(3) 0.22730(15) 0.0331(7) Uani 1 1 d .
C11 C 0.37523(16) 0.6240(3) 0.18233(15) 0.0309(7) Uani 1 1 d .
C12 C 0.38847(17) 0.5068(3) 0.16087(15) 0.0353(8) Uani 1 1 d .
C13 C 0.45398(18) 0.4730(3) 0.12597(17) 0.0440(8) Uani 1 1 d .
H13 H 0.4624 0.3903 0.1140 0.053 Uiso 1 1 calc R
C14 C 0.50510(17) 0.5593(3) 0.10954(17) 0.0434(8) Uani 1 1 d .
H14 H 0.5496 0.5361 0.0870 0.052 Uiso 1 1 calc R
C15 C 0.49269(17) 0.6827(3) 0.12559(15) 0.0369(8) Uani 1 1 d .
C16 C 0.54168(18) 0.7752(3) 0.10403(17) 0.0453(9) Uani 1 1 d .
H16 H 0.5850 0.7540 0.0788 0.054 Uiso 1 1 calc R
C17 C 0.5282(2) 0.8938(3) 0.11865(18) 0.0513(9) Uani 1 1 d .
H17 H 0.5616 0.9546 0.1033 0.062 Uiso 1 1 calc R
C18 C 0.46457(19) 0.9265(3) 0.15668(18) 0.0498(9) Uani 1 1 d .
H18 H 0.4556 1.0095 0.1673 0.060 Uiso 1 1 calc R
C19 C 0.41573(18) 0.8401(3) 0.17839(16) 0.0409(8) Uani 1 1 d .
H19 H 0.3731 0.8638 0.2039 0.049 Uiso 1 1 calc R
C20 C 0.42776(16) 0.7152(3) 0.16330(14) 0.0328(7) Uani 1 1 d .
C21 C 0.16285(17) 0.6610(3) 0.07656(15) 0.0359(7) Uani 1 1 d .
C22 C 0.12083(18) 0.5960(3) 0.01929(17) 0.0414(8) Uani 1 1 d .
C23 C 0.06761(19) 0.6487(4) -0.03244(19) 0.0540(10) Uani 1 1 d .
H23 H 0.0405 0.6028 -0.0716 0.065 Uiso 1 1 calc R
C24 C 0.0558(2) 0.7717(4) -0.0243(2) 0.0565(10) Uani 1 1 d .
C25 C 0.09401(19) 0.8404(3) 0.03024(19) 0.0520(9) Uani 1 1 d .
H25 H 0.0837 0.9247 0.0340 0.062 Uiso 1 1 calc R
C26 C 0.14885(18) 0.7853(3) 0.08089(17) 0.0438(8) Uani 1 1 d .
H26 H 0.1768 0.8330 0.1185 0.053 Uiso 1 1 calc R
C27 C 0.1110(2) 0.3984(3) -0.04277(19) 0.0598(10) Uani 1 1 d .
H27A H 0.0555 0.3995 -0.0482 0.090 Uiso 1 1 calc R
H27B H 0.1288 0.3150 -0.0338 0.090 Uiso 1 1 calc R
H27C H 0.1302 0.4296 -0.0895 0.090 Uiso 1 1 calc R
C28 C 0.34285(19) 0.3205(3) 0.20722(16) 0.0408(8) Uani 1 1 d .
H28 H 0.3910 0.3127 0.2350 0.049 Uiso 1 1 calc R
C29 C 0.28957(18) 0.2239(3) 0.21281(16) 0.0380(8) Uani 1 1 d .
C30 C 0.21777(18) 0.2242(3) 0.17225(16) 0.0385(8) Uani 1 1 d .
C31 C 0.1695(2) 0.1270(3) 0.18280(18) 0.0480(9) Uani 1 1 d .
H31 H 0.1206 0.1252 0.1560 0.058 Uiso 1 1 calc R
C32 C 0.1917(2) 0.0338(3) 0.23143(18) 0.0509(9) Uani 1 1 d .
H32 H 0.1577 -0.0313 0.2379 0.061 Uiso 1 1 calc R
C33 C 0.2623(2) 0.0324(3) 0.27122(18) 0.0519(9) Uani 1 1 d .
H33 H 0.2770 -0.0325 0.3048 0.062 Uiso 1 1 calc R
C34 C 0.3105(2) 0.1268(3) 0.26116(18) 0.0522(9) Uani 1 1 d .
H34 H 0.3595 0.1262 0.2877 0.063 Uiso 1 1 calc R
C35 C 0.29645(18) 0.4171(3) -0.00159(17) 0.0451(8) Uani 1 1 d .
H35A H 0.3419 0.3687 0.0123 0.068 Uiso 1 1 d R
H35B H 0.3111 0.4959 -0.0215 0.068 Uiso 1 1 d R
H35C H 0.2640 0.3742 -0.0407 0.068 Uiso 1 1 d R

loop_
_atom_site_aniso_label
_atom_site_aniso_U_11
_atom_site_aniso_U_22
_atom_site_aniso_U_33
_atom_site_aniso_U_23
_atom_site_aniso_U_13
_atom_site_aniso_U_12
Al1 0.0348(6) 0.0420(6) 0.0332(5) 0.0021(4) 0.0048(4) 0.0018(5)
F1 0.0679(16) 0.0982(19) 0.0962(17) 0.0383(14) -0.0231(13) 0.0219(14)
O1 0.0454(14) 0.0496(15) 0.0409(12) 0.0029(11) -0.0056(11) -0.0008(12)
O2 0.0367(13) 0.0483(14) 0.0538(13) 0.0177(11) -0.0028(11) -0.0025(11)
N1 0.0328(15) 0.0452(17) 0.0306(13) 0.0013(11) 0.0012(11) 0.0060(13)
N2 0.0317(15) 0.0344(15) 0.0332(13) -0.0009(11) 0.0045(11) 0.0041(12)
C1 0.038(2) 0.0358(19) 0.0283(16) 0.0056(13) 0.0096(14) 0.0039(15)
C2 0.0354(19) 0.046(2) 0.0399(18) 0.0075(15) 0.0125(15) 0.0061(16)
C3 0.055(2) 0.044(2) 0.0439(19) 0.0042(16) 0.0271(17) 0.0168(18)
C4 0.059(2) 0.0350(19) 0.0318(16) 0.0018(14) 0.0127(16) 0.0051(17)
C5 0.080(3) 0.047(2) 0.0337(18) -0.0010(15) 0.0233(19) 0.006(2)
C6 0.090(3) 0.054(2) 0.0284(18) -0.0034(16) 0.008(2) -0.003(2)
C7 0.065(3) 0.053(2) 0.0358(18) 0.0027(16) -0.0037(18) -0.0093(19)
C8 0.047(2) 0.044(2) 0.0319(17) 0.0018(15) -0.0001(15) -0.0047(17)
C9 0.049(2) 0.0289(17) 0.0268(15) 0.0041(13) 0.0117(14) -0.0017(15)
C10 0.039(2) 0.0309(18) 0.0300(16) 0.0009(13) 0.0092(14) 0.0006(15)
C11 0.0268(17) 0.0394(19) 0.0264(15) 0.0004(13) 0.0011(13) 0.0041(15)
C12 0.0316(19) 0.045(2) 0.0292(16) -0.0021(14) 0.0012(14) 0.0027(16)
C13 0.038(2) 0.045(2) 0.0488(19) -0.0113(16) 0.0039(16) 0.0063(17)
C14 0.0263(18) 0.061(2) 0.0427(18) -0.0093(17) 0.0032(14) 0.0045(18)
C15 0.0302(18) 0.052(2) 0.0279(15) -0.0067(15) 0.0006(13) -0.0017(16)
C16 0.031(2) 0.061(2) 0.0447(19) -0.0048(17) 0.0084(15) -0.0061(18)
C17 0.044(2) 0.056(3) 0.054(2) 0.0019(18) 0.0081(18) -0.0140(19)
C18 0.050(2) 0.044(2) 0.056(2) -0.0027(17) 0.0099(18) -0.0049(19)
C19 0.040(2) 0.046(2) 0.0386(17) -0.0009(15) 0.0127(15) 0.0036(17)
C20 0.0290(18) 0.045(2) 0.0242(14) -0.0018(13) 0.0030(13) 0.0030(15)
C21 0.0311(18) 0.046(2) 0.0316(16) 0.0057(15) 0.0096(14) 0.0032(16)
C22 0.0337(19) 0.048(2) 0.0425(18) 0.0096(16) 0.0045(15) 0.0022(16)
C23 0.040(2) 0.071(3) 0.051(2) 0.0100(19) -0.0028(17) -0.006(2)
C24 0.040(2) 0.073(3) 0.057(2) 0.023(2) 0.0010(18) 0.012(2)
C25 0.048(2) 0.056(2) 0.054(2) 0.0163(18) 0.0144(18) 0.0140(19)
C26 0.040(2) 0.054(2) 0.0386(18) 0.0083(16) 0.0124(15) 0.0085(17)
C27 0.059(3) 0.066(3) 0.052(2) -0.0060(19) -0.0070(19) -0.012(2)
C28 0.046(2) 0.046(2) 0.0300(16) -0.0019(15) 0.0015(14) 0.0062(18)
C29 0.043(2) 0.0365(19) 0.0347(17) -0.0023(14) 0.0055(15) -0.0007(16)
C30 0.040(2) 0.041(2) 0.0357(17) -0.0002(15) 0.0082(15) 0.0010(16)
C31 0.046(2) 0.044(2) 0.056(2) 0.0074(17) 0.0091(17) -0.0006(18)
C32 0.068(3) 0.039(2) 0.048(2) 0.0008(16) 0.0194(19) -0.0041(19)
C33 0.073(3) 0.038(2) 0.044(2) 0.0073(16) 0.0016(19) 0.004(2)
C34 0.067(3) 0.044(2) 0.044(2) 0.0047(16) -0.0038(18) 0.002(2)
C35 0.046(2) 0.049(2) 0.0414(18) -0.0014(15) 0.0084(15) 0.0021(17)

loop_
_atom_type_symbol
_atom_type_description
_atom_type_scat_dispersion_real
_atom_type_scat_dispersion_imag
_atom_type_scat_source
C C 0.0033 0.0016 'International Tables Vol C Tables 4.2.6.8 and 6.1.1.4'
H H 0.0000 0.0000 'International Tables Vol C Tables 4.2.6.8 and 6.1.1.4'
N N 0.0061 0.0033 'International Tables Vol C Tables 4.2.6.8 and 6.1.1.4'
O O 0.0106 0.0060 'International Tables Vol C Tables 4.2.6.8 and 6.1.1.4'
Al Al 0.0645 0.0514 'International Tables Vol C Tables 4.2.6.8 and 6.1.1.4'
F F 0.0171 0.0103 'International Tables Vol C Tables 4.2.6.8 and 6.1.1.4'

loop_
_geom_angle_atom_site_label_1
_geom_angle_atom_site_label_2
_geom_angle_atom_site_label_3
_geom_angle
O2 Al1 N1 119.25(11)
O2 Al1 C35 117.45(12)
N1 Al1 C35 121.29(13)
O2 Al1 N2 91.69(10)
N1 Al1 N2 94.96(10)
C35 Al1 N2 97.42(12)
O2 Al1 O1 85.52(9)
N1 Al1 O1 78.95(10)
C35 Al1 O1 91.55(11)
N2 Al1 O1 170.89(10)
C22 O1 C27 119.2(2)
C22 O1 Al1 110.91(17)
C27 O1 Al1 123.4(2)
C30 O2 Al1 132.1(2)
C21 N1 C1 115.9(2)
C21 N1 Al1 117.07(19)
C1 N1 Al1 125.64(18)
C28 N2 C12 120.6(3)
C28 N2 Al1 124.7(2)
C12 N2 Al1 112.97(18)
C10 C1 C2 119.5(3)
C10 C1 N1 121.8(3)
C2 C1 N1 118.6(3)
C3 C2 C1 121.9(3)
C3 C2 H2 119.1
C1 C2 H2 119.1
C2 C3 C4 120.3(3)
C2 C3 H3 119.8
C4 C3 H3 119.8
C9 C4 C5 119.8(3)
C9 C4 C3 119.0(3)
C5 C4 C3 121.2(3)
C6 C5 C4 121.0(3)
C6 C5 H5 119.5
C4 C5 H5 119.5
C5 C6 C7 119.8(3)
C5 C6 H6 120.1
C7 C6 H6 120.1
C8 C7 C6 121.0(3)
C8 C7 H7 119.5
C6 C7 H7 119.5
C7 C8 C9 121.1(3)
C7 C8 H8 119.5
C9 C8 H8 119.5
C4 C9 C8 117.4(3)
C4 C9 C10 119.3(3)
C8 C9 C10 123.3(3)
C1 C10 C9 119.8(3)
C1 C10 C11 122.0(2)
C9 C10 C11 118.2(3)
C12 C11 C20 117.8(3)
C12 C11 C10 120.6(3)
C20 C11 C10 121.6(3)
C11 C12 C13 122.4(3)
C11 C12 N2 118.6(3)
C13 C12 N2 118.7(3)
C14 C13 C12 119.8(3)
C14 C13 H13 120.1
C12 C13 H13 120.1
C13 C14 C15 120.8(3)
C13 C14 H14 119.6
C15 C14 H14 119.6
C14 C15 C16 122.1(3)
C14 C15 C20 118.9(3)
C16 C15 C20 119.0(3)
C17 C16 C15 121.4(3)
C17 C16 H16 119.3
C15 C16 H16 119.3
C16 C17 C18 119.9(3)
C16 C17 H17 120.0
C18 C17 H17 120.0
C19 C18 C17 120.6(3)
C19 C18 H18 119.7
C17 C18 H18 119.7
C18 C19 C20 120.9(3)
C18 C19 H19 119.5
C20 C19 H19 119.5
C19 C20 C15 118.1(3)
C19 C20 C11 121.7(3)
C15 C20 C11 120.1(3)
C22 C21 C26 117.2(3)
C22 C21 N1 116.7(3)
C26 C21 N1 126.1(3)
O1 C22 C23 124.1(3)
O1 C22 C21 112.5(3)
C23 C22 C21 123.4(3)
C24 C23 C22 116.5(3)
C24 C23 H23 121.8
C22 C23 H23 121.8
C25 C24 C23 123.4(3)
C25 C24 F1 119.1(4)
C23 C24 F1 117.4(3)
C24 C25 C26 119.0(3)
C24 C25 H25 120.5
C26 C25 H25 120.5
C25 C26 C21 120.6(3)
C25 C26 H26 119.7
C21 C26 H26 119.7
O1 C27 H27A 109.5
O1 C27 H27B 109.5
H27A C27 H27B 109.5
O1 C27 H27C 109.5
H27A C27 H27C 109.5
H27B C27 H27C 109.5
N2 C28 C29 124.4(3)
N2 C28 H28 117.8
C29 C28 H28 117.8
C34 C29 C30 119.5(3)
C34 C29 C28 118.0(3)
C30 C29 C28 122.5(3)
O2 C30 C31 119.1(3)
O2 C30 C29 122.8(3)
C31 C30 C29 118.1(3)
C32 C31 C30 120.8(3)
C32 C31 H31 119.6
C30 C31 H31 119.6
C31 C32 C33 121.5(3)
C31 C32 H32 119.2
C33 C32 H32 119.2
C34 C33 C32 118.4(3)
C34 C33 H33 120.8
C32 C33 H33 120.8
C33 C34 C29 121.7(3)
C33 C34 H34 119.1
C29 C34 H34 119.1
Al1 C35 H35A 108.9
Al1 C35 H35B 110.1
H35A C35 H35B 109.5
Al1 C35 H35C 109.4
H35A C35 H35C 109.5
H35B C35 H35C 109.5

loop_
_geom_bond_atom_site_label_1
_geom_bond_atom_site_label_2
_geom_bond_distance
Al1 O2 1.775(2)
Al1 N1 1.876(3)
Al1 C35 1.955(3)
Al1 N2 2.001(2)
Al1 O1 2.137(2)
F1 C24 1.369(3)
O1 C22 1.385(4)
O1 C27 1.439(3)
O2 C30 1.333(3)
N1 C21 1.403(3)
N1 C1 1.419(3)
N2 C28 1.294(4)
N2 C12 1.441(4)
C1 C10 1.385(4)
C1 C2 1.413(4)
C2 C3 1.356(4)
C2 H2 0.9500
C3 C4 1.422(4)
C3 H3 0.9500
C4 C9 1.422(4)
C4 C5 1.411(4)
C5 C6 1.354(5)
C5 H5 0.9500
C6 C7 1.396(5)
C6 H6 0.9500
C7 C8 1.367(4)
C7 H7 0.9500
C8 C9 1.411(4)
C8 H8 0.9500
C9 C10 1.435(4)
C10 C11 1.484(4)
C11 C12 1.373(4)
C11 C20 1.430(4)
C12 C13 1.411(4)
C13 C14 1.363(4)
C13 H13 0.9500
C14 C15 1.410(4)
C14 H14 0.9500
C15 C16 1.413(4)
C15 C20 1.425(4)
C16 C17 1.357(4)
C16 H16 0.9500
C17 C18 1.409(5)
C17 H17 0.9500
C18 C19 1.365(4)
C18 H18 0.9500
C19 C20 1.421(4)
C19 H19 0.9500
C21 C22 1.398(4)
C21 C26 1.396(4)
C22 C23 1.381(4)
C23 C24 1.381(5)
C23 H23 0.9500
C24 C25 1.356(5)
C25 C26 1.399(4)
C25 H25 0.9500
C26 H26 0.9500
C27 H27A 0.9800
C27 H27B 0.9800
C27 H27C 0.9800
C28 C29 1.433(4)
C28 H28 0.9500
C29 C34 1.397(4)
C29 C30 1.404(4)
C30 C31 1.395(4)
C31 C32 1.372(4)
C31 H31 0.9500
C32 C33 1.380(4)
C32 H32 0.9500
C33 C34 1.368(4)
C33 H33 0.9500
C34 H34 0.9500
C35 H35A 0.9800
C35 H35B 0.9800
C35 H35C 0.9800

loop_
_platon_squeeze_void_nr
_platon_squeeze_void_average_x
_platon_squeeze_void_average_y
_platon_squeeze_void_average_z
_platon_squeeze_void_volume
_platon_squeeze_void_count_electrons
_platon_squeeze_void_content
1 0.000 -0.046 -0.250 456 145 ' '
2 1.000 -0.085 0.250 456 145 ' '
